data_1542657
loop_
_publ_author_name
'Yamamura, Masaki'
'Hasegawa, Toru'
'Nabeshima, Tatsuya'

_publ_section_title
;
 Synthesis of Phosphorus-Centered and Chalcogen-Bridged Concave Molecules:
 Modulation of Bowl Geometries and Packing Structures by Changing Bridging
 Atoms.
;
_journal_issue 4
_journal_name_full 'Organic letters'
_journal_page_first 816
_journal_page_last 819
_journal_paper_doi 10.1021/acs.orglett.6b00105
_journal_volume 18
_journal_year 2016
_chemical_formula_sum 'C18 H9 O3 P S'
_chemical_formula_weight 336.28
_chemical_name_systematic
;
 ?
;
_space_group_crystal_system monoclinic
_space_group_IT_number 14
_space_group_name_Hall '-P 2yn'
_space_group_name_H-M_alt 'P 1 21/n 1'
_symmetry_space_group_name_Hall '-P 2yn'
_symmetry_space_group_name_H-M 'P 1 21/n 1'
_atom_sites_solution_hydrogens geom
_audit_creation_method SHELXL-2014
_cell_angle_alpha 90
_cell_angle_beta 100.4960(10)
_cell_angle_gamma 90
_cell_formula_units_Z 4
_cell_length_a 8.3936(3)
_cell_length_b 15.6127(6)
_cell_length_c 10.6970(4)
_cell_measurement_reflns_used 1964
_cell_measurement_temperature 120(2)
_cell_measurement_theta_max 28.12
_cell_measurement_theta_min 3.21
_cell_volume 1378.35(9)
_computing_cell_refinement 'Bruker SAINT'
_computing_data_collection 'Bruker APEX2'
_computing_data_reduction 'Bruker SAINT'
_computing_molecular_graphics 'Bruker SHELXTL'
_computing_publication_material 'Bruker SHELXTL'
_computing_structure_refinement 'SHELXL-97 (Sheldrick, 2008)'
_computing_structure_solution 'SHELXS-97 (Sheldrick, 2008)'
_diffrn_ambient_temperature 120(2)
_diffrn_measured_fraction_theta_full 1.000
_diffrn_measured_fraction_theta_max 0.963
_diffrn_measurement_device_type 'Bruker APEX-II CCD'
_diffrn_measurement_method '\f and \w scans'
_diffrn_radiation_monochromator graphite
_diffrn_radiation_source 'fine-focus sealed tube'
_diffrn_radiation_type MoK\a
_diffrn_radiation_wavelength 0.71073
_diffrn_reflns_av_R_equivalents 0.0411
_diffrn_reflns_av_unetI/netI 0.0336
_diffrn_reflns_laue_measured_fraction_full 1.000
_diffrn_reflns_laue_measured_fraction_max 0.963
_diffrn_reflns_limit_h_max 13
_diffrn_reflns_limit_h_min -13
_diffrn_reflns_limit_k_max 25
_diffrn_reflns_limit_k_min -25
_diffrn_reflns_limit_l_max 17
_diffrn_reflns_limit_l_min -17
_diffrn_reflns_number 32742
_diffrn_reflns_point_group_measured_fraction_full 1.000
_diffrn_reflns_point_group_measured_fraction_max 0.963
_diffrn_reflns_theta_full 25.242
_diffrn_reflns_theta_max 35.996
_diffrn_reflns_theta_min 2.335
_exptl_absorpt_coefficient_mu 0.363
_exptl_absorpt_correction_T_max 0.911
_exptl_absorpt_correction_T_min 0.792
_exptl_absorpt_correction_type empirical
_exptl_crystal_colour colorless
_exptl_crystal_density_diffrn 1.621
_exptl_crystal_description block
_exptl_crystal_F_000 688
_exptl_crystal_size_max 0.150
_exptl_crystal_size_mid 0.150
_exptl_crystal_size_min 0.120
_refine_diff_density_max 0.957
_refine_diff_density_min -0.759
_refine_diff_density_rms 0.090
_refine_ls_extinction_method none
_refine_ls_goodness_of_fit_ref 1.028
_refine_ls_hydrogen_treatment constr
_refine_ls_matrix_type full
_refine_ls_number_parameters 208
_refine_ls_number_reflns 6298
_refine_ls_number_restraints 0
_refine_ls_restrained_S_all 1.028
_refine_ls_R_factor_all 0.0572
_refine_ls_R_factor_gt 0.0425
_refine_ls_shift/su_max 0.001
_refine_ls_shift/su_mean 0.000
_refine_ls_structure_factor_coef Fsqd
_refine_ls_weighting_details 'w=1/[\s^2^(Fo^2^)+(0.0300P)^2^+1.8000P] where P=(Fo^2^+2Fc^2^)/3'
_refine_ls_weighting_scheme calc
_refine_ls_wR_factor_gt 0.0987
_refine_ls_wR_factor_ref 0.1066
_reflns_Friedel_coverage 0.000
_reflns_number_gt 5095
_reflns_number_total 6298
_reflns_threshold_expression 'I > 2\s(I)'
_cod_data_source_file ol6b00105_si_003.cif
_cod_data_source_block PO2S_0m_a
_cod_database_code 1542657
_shelx_space_group_comment
;
The symmetry employed for this shelxl refinement is uniquely defined
by the following loop, which should always be used as a source of
symmetry information in preference to the above space-group names.
They are only intended as comments.
;
_shelx_estimated_absorpt_t_min 0.948
_shelx_estimated_absorpt_t_max 0.958
_shelxl_version_number 2014-3

loop_
_space_group_symop_operation_xyz
'x, y, z'
'-x+1/2, y+1/2, -z+1/2'
'-x, -y, -z'
'x-1/2, -y-1/2, z-1/2'

loop_
_atom_site_label
_atom_site_type_symbol
_atom_site_fract_x
_atom_site_fract_y
_atom_site_fract_z
_atom_site_U_iso_or_equiv
_atom_site_adp_type
_atom_site_occupancy
_atom_site_site_symmetry_order
_atom_site_calc_flag
_atom_site_refinement_flags_posn
_atom_site_refinement_flags_adp
P1 P 0.27301(4) 0.65258(2) 0.33700(3) 0.01221(7) Uani 1 1 d . .
S1 S 0.59922(4) 0.71382(2) 0.53493(3) 0.01723(7) Uani 1 1 d . .
O1 O 0.33991(13) 0.61601(7) 0.07194(10) 0.01801(19) Uani 1 1 d . .
O2 O 0.12854(12) 0.49213(7) 0.42633(10) 0.01649(18) Uani 1 1 d . .
O3 O 0.15804(13) 0.72488(7) 0.33550(10) 0.01845(19) Uani 1 1 d . .
C1 C 0.33542(15) 0.60205(8) 0.48453(12) 0.0121(2) Uani 1 1 d . .
C2 C 0.46651(15) 0.63350(8) 0.57334(12) 0.0128(2) Uani 1 1 d . .
C3 C 0.21127(15) 0.56122(9) 0.24489(12) 0.0143(2) Uani 1 1 d . .
C4 C 0.49167(16) 0.60338(9) 0.69809(13) 0.0153(2) Uani 1 1 d . .
H1 H 0.5775 0.6253 0.7601 0.018 Uiso 1 1 calc R U
C5 C 0.26742(16) 0.50275(9) 0.64006(13) 0.0159(2) Uani 1 1 d . .
H2 H 0.2023 0.4577 0.6631 0.019 Uiso 1 1 calc R U
C6 C 0.45608(16) 0.67370(8) 0.28478(12) 0.0136(2) Uani 1 1 d . .
C7 C 0.38834(16) 0.54042(9) 0.73000(13) 0.0163(2) Uani 1 1 d . .
H3 H 0.4007 0.5225 0.8161 0.020 Uiso 1 1 calc R U
C8 C 0.14257(15) 0.49214(9) 0.29918(13) 0.0150(2) Uani 1 1 d . .
C9 C 0.59334(17) 0.70251(8) 0.36951(13) 0.0162(2) Uani 1 1 d . .
C10 C 0.24474(15) 0.53287(8) 0.51567(12) 0.0132(2) Uani 1 1 d . .
C11 C 0.24852(16) 0.55329(9) 0.12331(13) 0.0160(2) Uani 1 1 d . .
C12 C 0.46507(17) 0.65716(9) 0.15766(13) 0.0165(2) Uani 1 1 d . .
C13 C 0.19834(17) 0.48160(10) 0.04990(13) 0.0195(3) Uani 1 1 d . .
H4 H 0.2198 0.4766 -0.0340 0.023 Uiso 1 1 calc R U
C14 C 0.08871(17) 0.42014(10) 0.22704(14) 0.0190(2) Uani 1 1 d . .
H5 H 0.0354 0.3746 0.2616 0.023 Uiso 1 1 calc R U
C15 C 0.6012(2) 0.68045(10) 0.10912(16) 0.0226(3) Uani 1 1 d . .
H6 H 0.6041 0.6738 0.0213 0.027 Uiso 1 1 calc R U
C16 C 0.11565(17) 0.41708(10) 0.10197(14) 0.0208(3) Uani 1 1 d . .
H7 H 0.0762 0.3693 0.0505 0.025 Uiso 1 1 calc R U
C17 C 0.73394(19) 0.72306(10) 0.32216(16) 0.0226(3) Uani 1 1 d . .
H8 H 0.8281 0.7430 0.3776 0.027 Uiso 1 1 calc R U
C18 C 0.7332(2) 0.71370(10) 0.19234(17) 0.0256(3) Uani 1 1 d . .
H9 H 0.8262 0.7307 0.1597 0.031 Uiso 1 1 calc R U

loop_
_atom_site_aniso_label
_atom_site_aniso_U_11
_atom_site_aniso_U_22
_atom_site_aniso_U_33
_atom_site_aniso_U_23
_atom_site_aniso_U_13
_atom_site_aniso_U_12
P1 0.01228(13) 0.01167(13) 0.01303(13) 0.00112(10) 0.00321(10) 0.00285(10)
S1 0.01739(14) 0.01588(14) 0.01840(15) 0.00053(11) 0.00322(11) -0.00207(11)
O1 0.0186(4) 0.0140(4) 0.0202(5) 0.0011(3) 0.0003(3) 0.0016(3)
O2 0.0135(4) 0.0196(4) 0.0170(4) -0.0022(3) 0.0045(3) -0.0045(3)
O3 0.0194(4) 0.0163(4) 0.0202(5) 0.0026(4) 0.0054(4) 0.0079(4)
C1 0.0120(5) 0.0113(5) 0.0133(5) 0.0006(4) 0.0032(4) 0.0010(4)
C2 0.0117(5) 0.0112(5) 0.0157(5) 0.0004(4) 0.0032(4) 0.0013(4)
C3 0.0124(5) 0.0159(5) 0.0144(5) -0.0008(4) 0.0019(4) 0.0024(4)
C4 0.0141(5) 0.0160(5) 0.0155(5) 0.0010(4) 0.0016(4) 0.0021(4)
C5 0.0149(5) 0.0150(5) 0.0188(6) 0.0036(4) 0.0059(4) 0.0013(4)
C6 0.0148(5) 0.0117(5) 0.0152(5) 0.0015(4) 0.0051(4) 0.0013(4)
C7 0.0165(5) 0.0172(5) 0.0157(5) 0.0033(4) 0.0041(4) 0.0040(4)
C8 0.0106(5) 0.0170(5) 0.0173(5) -0.0019(4) 0.0024(4) 0.0003(4)
C9 0.0172(5) 0.0118(5) 0.0199(6) 0.0005(4) 0.0042(4) -0.0002(4)
C10 0.0104(5) 0.0132(5) 0.0163(5) -0.0002(4) 0.0037(4) 0.0006(4)
C11 0.0141(5) 0.0191(6) 0.0143(5) 0.0005(4) 0.0012(4) 0.0047(4)
C12 0.0214(6) 0.0131(5) 0.0164(5) 0.0030(4) 0.0074(4) 0.0034(4)
C13 0.0182(6) 0.0235(6) 0.0154(5) -0.0036(5) -0.0007(4) 0.0052(5)
C14 0.0140(5) 0.0187(6) 0.0233(6) -0.0041(5) 0.0006(4) -0.0012(4)
C15 0.0301(7) 0.0173(6) 0.0247(7) 0.0037(5) 0.0164(6) 0.0018(5)
C16 0.0165(6) 0.0219(6) 0.0217(6) -0.0072(5) -0.0023(5) 0.0019(5)
C17 0.0199(6) 0.0167(6) 0.0327(8) 0.0000(5) 0.0088(5) -0.0049(5)
C18 0.0278(7) 0.0191(6) 0.0348(8) 0.0020(6) 0.0185(6) -0.0048(6)

loop_
_atom_type_symbol
_atom_type_description
_atom_type_scat_dispersion_real
_atom_type_scat_dispersion_imag
_atom_type_scat_source
C C 0.0033 0.0016 'International Tables Vol C Tables 4.2.6.8 and 6.1.1.4'
H H 0.0000 0.0000 'International Tables Vol C Tables 4.2.6.8 and 6.1.1.4'
O O 0.0106 0.0060 'International Tables Vol C Tables 4.2.6.8 and 6.1.1.4'
P P 0.1023 0.0942 'International Tables Vol C Tables 4.2.6.8 and 6.1.1.4'
S S 0.1246 0.1234 'International Tables Vol C Tables 4.2.6.8 and 6.1.1.4'

loop_
_geom_angle_atom_site_label_1
_geom_angle_atom_site_label_2
_geom_angle_atom_site_label_3
_geom_angle
O3 P1 C1 116.01(6)
O3 P1 C3 119.13(6)
C1 P1 C3 98.53(6)
O3 P1 C6 117.27(6)
C1 P1 C6 103.57(6)
C3 P1 C6 99.18(6)
C9 S1 C2 104.87(6)
C11 O1 C12 116.94(10)
C8 O2 C10 120.03(10)
C10 C1 C2 120.19(11)
C10 C1 P1 118.39(9)
C2 C1 P1 121.28(9)
C4 C2 C1 119.52(12)
C4 C2 S1 117.90(10)
C1 C2 S1 122.53(10)
C11 C3 C8 119.83(12)
C11 C3 P1 120.04(11)
C8 C3 P1 119.67(10)
C7 C4 C2 118.67(12)
C7 C4 H1 120.7
C2 C4 H1 120.7
C10 C5 C7 118.21(12)
C10 C5 H2 120.9
C7 C5 H2 120.9
C12 C6 C9 120.21(12)
C12 C6 P1 118.60(10)
C9 C6 P1 121.11(10)
C4 C7 C5 122.37(12)
C4 C7 H3 118.8
C5 C7 H3 118.8
O2 C8 C14 117.83(13)
O2 C8 C3 121.52(12)
C14 C8 C3 120.64(13)
C17 C9 C6 119.04(13)
C17 C9 S1 117.76(11)
C6 C9 S1 123.20(11)
O2 C10 C5 117.37(11)
O2 C10 C1 122.34(11)
C5 C10 C1 120.28(12)
C13 C11 C3 120.11(13)
C13 C11 O1 117.93(12)
C3 C11 O1 121.95(12)
C15 C12 C6 120.62(14)
C15 C12 O1 116.16(13)
C6 C12 O1 123.22(12)
C11 C13 C16 118.55(13)
C11 C13 H4 120.7
C16 C13 H4 120.7
C8 C14 C16 117.75(14)
C8 C14 H5 121.1
C16 C14 H5 121.1
C12 C15 C18 118.24(14)
C12 C15 H6 120.9
C18 C15 H6 120.9
C13 C16 C14 122.44(13)
C13 C16 H7 118.8
C14 C16 H7 118.8
C18 C17 C9 118.91(14)
C18 C17 H8 120.5
C9 C17 H8 120.5
C15 C18 C17 122.38(14)
C15 C18 H9 118.8
C17 C18 H9 118.8

loop_
_geom_bond_atom_site_label_1
_geom_bond_atom_site_label_2
_geom_bond_distance
P1 O3 1.4833(10)
P1 C1 1.7567(13)
P1 C3 1.7573(14)
P1 C6 1.7591(13)
S1 C9 1.7701(15)
S1 C2 1.7745(13)
O1 C11 1.4152(18)
O1 C12 1.4164(18)
O2 C8 1.3864(17)
O2 C10 1.3891(16)
C1 C10 1.3962(18)
C1 C2 1.4048(17)
C2 C4 1.3942(18)
C3 C11 1.3974(19)
C3 C8 1.3982(19)
C4 C7 1.394(2)
C4 H1 0.9500
C5 C10 1.3912(18)
C5 C7 1.395(2)
C5 H2 0.9500
C6 C12 1.3995(19)
C6 C9 1.4039(19)
C7 H3 0.9500
C8 C14 1.3916(19)
C9 C17 1.404(2)
C11 C13 1.388(2)
C12 C15 1.387(2)
C13 C16 1.396(2)
C13 H4 0.9500
C14 C16 1.398(2)
C14 H5 0.9500
C15 C18 1.389(3)
C15 H6 0.9500
C16 H7 0.9500
C17 C18 1.395(2)
C17 H8 0.9500
C18 H9 0.9500

loop_
_geom_torsion_atom_site_label_1
_geom_torsion_atom_site_label_2
_geom_torsion_atom_site_label_3
_geom_torsion_atom_site_label_4
_geom_torsion
O3 P1 C1 C10 90.07(11)
C3 P1 C1 C10 -38.31(11)
C6 P1 C1 C10 -139.98(10)
O3 P1 C1 C2 -85.64(12)
C3 P1 C1 C2 145.98(11)
C6 P1 C1 C2 44.32(12)
C10 C1 C2 C4 -8.89(18)
P1 C1 C2 C4 166.74(10)
C10 C1 C2 S1 173.47(10)
P1 C1 C2 S1 -10.91(15)
C9 S1 C2 C4 155.12(10)
C9 S1 C2 C1 -27.20(12)
O3 P1 C3 C11 95.24(12)
C1 P1 C3 C11 -138.52(11)
C6 P1 C3 C11 -33.18(12)
O3 P1 C3 C8 -92.55(12)
C1 P1 C3 C8 33.69(11)
C6 P1 C3 C8 139.03(11)
C1 C2 C4 C7 2.11(19)
S1 C2 C4 C7 179.86(10)
O3 P1 C6 C12 -94.46(11)
C1 P1 C6 C12 136.35(10)
C3 P1 C6 C12 35.19(12)
O3 P1 C6 C9 88.66(12)
C1 P1 C6 C9 -40.53(12)
C3 P1 C6 C9 -141.69(11)
C2 C4 C7 C5 4.1(2)
C10 C5 C7 C4 -3.5(2)
C10 O2 C8 C14 145.94(12)
C10 O2 C8 C3 -32.85(18)
C11 C3 C8 O2 169.19(12)
P1 C3 C8 O2 -3.04(17)
C11 C3 C8 C14 -9.56(19)
P1 C3 C8 C14 178.21(10)
C12 C6 C9 C17 6.7(2)
P1 C6 C9 C17 -176.49(11)
C12 C6 C9 S1 -172.89(10)
P1 C6 C9 S1 3.94(16)
C2 S1 C9 C17 -148.61(11)
C2 S1 C9 C6 30.97(13)
C8 O2 C10 C5 -153.31(12)
C8 O2 C10 C1 27.40(18)
C7 C5 C10 O2 177.30(12)
C7 C5 C10 C1 -3.40(19)
C2 C1 C10 O2 -171.15(11)
P1 C1 C10 O2 13.10(17)
C2 C1 C10 C5 9.59(19)
P1 C1 C10 C5 -166.17(10)
C8 C3 C11 C13 8.49(19)
P1 C3 C11 C13 -179.31(10)
C8 C3 C11 O1 -170.26(11)
P1 C3 C11 O1 1.93(17)
C12 O1 C11 C13 -143.44(12)
C12 O1 C11 C3 35.34(17)
C9 C6 C12 C15 -9.4(2)
P1 C6 C12 C15 173.73(11)
C9 C6 C12 O1 170.16(12)
P1 C6 C12 O1 -6.74(17)
C11 O1 C12 C15 146.71(13)
C11 O1 C12 C6 -32.83(18)
C3 C11 C13 C16 -2.2(2)
O1 C11 C13 C16 176.61(12)
O2 C8 C14 C16 -174.59(12)
C3 C8 C14 C16 4.2(2)
C6 C12 C15 C18 5.4(2)
O1 C12 C15 C18 -174.11(13)
C11 C13 C16 C14 -3.2(2)
C8 C14 C16 C13 2.2(2)
C6 C9 C17 C18 -0.4(2)
S1 C9 C17 C18 179.22(12)
C12 C15 C18 C17 1.0(2)
C9 C17 C18 C15 -3.5(2)
